data_7035695
loop_
_publ_author_name
'Ghadwal, Rajendra S.'
'Sch\"urmann, Christian J'
'Andrada, Diego M.'
'Frenking, Gernot'

_publ_section_title
;
 Mono- and di-cationic hydrido boron compounds.
;
_journal_issue 32
_journal_name_full 'Dalton transactions (Cambridge, England : 2003)'
_journal_page_first 14359
_journal_page_last 14367
_journal_paper_doi 10.1039/c5dt02237a
_journal_volume 44
_journal_year 2015
_chemical_formula_moiety 'C56 H84 B2 N4, C4 F12 N2 O8 S4, 0.33(C2 H4 Cl4)'
_chemical_formula_sum 'C60.66 H85.32 B2 Cl1.32 F12 N6 O8 S4'
_chemical_formula_weight 1451.24
_chemical_properties_physical 'air-sensitive, moisture-sensitive'
_space_group_crystal_system triclinic
_space_group_IT_number 2
_space_group_name_Hall '-P 1'
_space_group_name_H-M_alt 'P -1'
_symmetry_cell_setting triclinic
_symmetry_Int_Tables_number 2
_symmetry_space_group_name_Hall '-P 1'
_symmetry_space_group_name_H-M 'P -1'
_atom_sites_solution_hydrogens mixed
_audit_creation_method SHELXL-2014/7
_audit_update_record
;
2015-07-06 deposited with the CCDC.
2015-07-07 downloaded from the CCDC.
;
_cell_angle_alpha 95.14(2)
_cell_angle_beta 101.53(2)
_cell_angle_gamma 118.07(2)
_cell_formula_units_Z 1
_cell_length_a 12.306(2)
_cell_length_b 12.691(2)
_cell_length_c 13.389(2)
_cell_measurement_reflns_used 8182
_cell_measurement_temperature 100(2)
_cell_measurement_theta_max 19.0015
_cell_measurement_theta_min 2.827
_cell_volume 1766.6(7)
_computing_cell_refinement 'SAINT V8.30C'
_computing_data_collection 'APEX2 v2012.2'
_computing_data_reduction 'SAINT V8.30C'
_computing_molecular_graphics 'XP Version 5.1'
_computing_publication_material 'XP Version 5.1'
_computing_structure_refinement 'SHELXL-2014/7 (Sheldrick, 2014)'
_computing_structure_solution 'SHELXS-2012 (Sheldrick, 2012)'
_diffrn_ambient_temperature 100(2)
_diffrn_measured_fraction_theta_full 0.998
_diffrn_measured_fraction_theta_max 0.989
_diffrn_measurement_device_type 'Bruker Smart APEX II Quazar'
_diffrn_measurement_method 'omega scans'
_diffrn_radiation_probe x-ray
_diffrn_radiation_type AgK\a
_diffrn_radiation_wavelength 0.56086
_diffrn_reflns_av_R_equivalents 0.0554
_diffrn_reflns_av_unetI/netI 0.0299
_diffrn_reflns_laue_measured_fraction_full 0.998
_diffrn_reflns_laue_measured_fraction_max 0.989
_diffrn_reflns_limit_h_max 15
_diffrn_reflns_limit_h_min -14
_diffrn_reflns_limit_k_max 15
_diffrn_reflns_limit_k_min -15
_diffrn_reflns_limit_l_max 15
_diffrn_reflns_limit_l_min -16
_diffrn_reflns_number 52767
_diffrn_reflns_point_group_measured_fraction_full 0.998
_diffrn_reflns_point_group_measured_fraction_max 0.989
_diffrn_reflns_theta_full 19.665
_diffrn_reflns_theta_max 20.125
_diffrn_reflns_theta_min 2.508
_diffrn_source 'INCOATEC Microsource'
_exptl_absorpt_coefficient_mu 0.146
_exptl_absorpt_correction_T_max 0.4251
_exptl_absorpt_correction_T_min 0.3948
_exptl_absorpt_correction_type multi-scan
_exptl_absorpt_process_details SADABS-2015/1
_exptl_crystal_colour colourless
_exptl_crystal_density_diffrn 1.364
_exptl_crystal_description block
_exptl_crystal_F_000 760
_exptl_crystal_size_max 0.317
_exptl_crystal_size_mid 0.301
_exptl_crystal_size_min 0.110
_refine_diff_density_max 0.785
_refine_diff_density_min -0.449
_refine_diff_density_rms 0.065
_refine_ls_extinction_method none
_refine_ls_goodness_of_fit_ref 1.044
_refine_ls_hydrogen_treatment mixed
_refine_ls_matrix_type full
_refine_ls_number_parameters 863
_refine_ls_number_reflns 6769
_refine_ls_number_restraints 1636
_refine_ls_restrained_S_all 1.063
_refine_ls_R_factor_all 0.0956
_refine_ls_R_factor_gt 0.0745
_refine_ls_shift/su_max 0.020
_refine_ls_shift/su_mean 0.001
_refine_ls_structure_factor_coef Fsqd
_refine_ls_weighting_details 'w=1/[\s^2^(Fo^2^)+(0.1175P)^2^+2.1303P] where P=(Fo^2^+2Fc^2^)/3'
_refine_ls_weighting_scheme calc
_refine_ls_wR_factor_gt 0.2054
_refine_ls_wR_factor_ref 0.2259
_reflns_Friedel_coverage 0.000
_reflns_number_gt 5126
_reflns_number_total 6769
_reflns_threshold_expression 'I > 2\s(I)'
_cod_data_source_file c5dt02237a2.cif
_cod_data_source_block 8
_cod_depositor_comments 'Adding full bibliography for 7035694--7035697.cif.'
_cod_original_cell_volume 1766.6(6)
_cod_database_code 7035695
_shelx_shelxl_version_number 2014/7
_shelx_space_group_comment
;
The symmetry employed for this shelxl refinement is uniquely defined
by the following loop, which should always be used as a source of
symmetry information in preference to the above space-group names.
They are only intended as comments.
;
_shelx_estimated_absorpt_t_min 0.955
_shelx_estimated_absorpt_t_max 0.984

loop_
_space_group_symop_operation_xyz
'x, y, z'
'-x, -y, -z'

loop_
_atom_site_label
_atom_site_type_symbol
_atom_site_fract_x
_atom_site_fract_y
_atom_site_fract_z
_atom_site_U_iso_or_equiv
_atom_site_adp_type
_atom_site_occupancy
_atom_site_site_symmetry_order
_atom_site_calc_flag
_atom_site_refinement_flags_posn
_atom_site_refinement_flags_adp
_atom_site_refinement_flags_occupancy
_atom_site_disorder_assembly
_atom_site_disorder_group
B1 B 0.5823(3) 0.5338(3) 0.5304(3) 0.0361(7) Uani 1 1 d . . . . .
H2 H 0.518(3) 0.552(3) 0.453(3) 0.043 Uiso 1 1 d . U . . .
H1 H 0.619(3) 0.484(3) 0.494(3) 0.043 Uiso 1 1 d . U . . .
C8 C 0.2139(3) 0.4377(3) 0.7689(3) 0.0413(7) Uani 1 1 d . . . . .
H8A H 0.1324 0.4156 0.7193 0.062 Uiso 1 1 calc R U . . .
H8B H 0.2508 0.5201 0.8108 0.062 Uiso 1 1 calc R U . . .
H8C H 0.1990 0.3793 0.8148 0.062 Uiso 1 1 calc R U . . .
C2 C 0.6598(3) 0.6524(2) 0.6234(2) 0.0297(6) Uani 1 1 d . . . . .
H2A H 0.7011 0.6311 0.6833 0.036 Uiso 1 1 calc R U . . .
H2B H 0.7293 0.7163 0.6004 0.036 Uiso 1 1 calc R U . . .
C3 C 0.5889(2) 0.7077(2) 0.6621(2) 0.0249(5) Uani 1 1 d . . . . .
N4 N 0.5336(2) 0.67597(19) 0.73821(17) 0.0266(5) Uani 1 1 d . . . . .
C5 C 0.5429(3) 0.5921(2) 0.8014(2) 0.0299(6) Uani 1 1 d . . . . .
C6 C 0.4361(3) 0.4753(2) 0.7850(2) 0.0322(6) Uani 1 1 d . . . . .
C7 C 0.3072(3) 0.4350(3) 0.7087(2) 0.0347(6) Uani 1 1 d . . . . .
H7 H 0.3204 0.4947 0.6621 0.042 Uiso 1 1 calc R U . . .
C9 C 0.2474(3) 0.3073(3) 0.6400(3) 0.0475(8) Uani 1 1 d . . . . .
H9A H 0.1702 0.2903 0.5871 0.071 Uiso 1 1 calc R U . . .
H9B H 0.2245 0.2461 0.6834 0.071 Uiso 1 1 calc R U . . .
H9C H 0.3092 0.3038 0.6056 0.071 Uiso 1 1 calc R U . . .
C10 C 0.4503(3) 0.3968(3) 0.8461(2) 0.0414(7) Uani 1 1 d . . . . .
H10 H 0.3802 0.3167 0.8368 0.050 Uiso 1 1 calc R U . . .
C11 C 0.5642(4) 0.4329(3) 0.9199(3) 0.0483(8) Uani 1 1 d . . . . .
H11 H 0.5719 0.3774 0.9598 0.058 Uiso 1 1 calc R U . . .
C17 C 0.4750(3) 0.7504(3) 0.7610(2) 0.0339(6) Uani 1 1 d . . . . .
H17A H 0.5109 0.7949 0.8347 0.041 Uiso 1 1 calc R U . . .
H17B H 0.3809 0.6991 0.7459 0.041 Uiso 1 1 calc R U . . .
C16 C 0.7815(4) 0.8310(4) 1.0082(3) 0.0659(11) Uani 1 1 d . . . . .
H16A H 0.8500 0.9163 1.0216 0.099 Uiso 1 1 calc R U . . .
H16B H 0.8015 0.7922 1.0636 0.099 Uiso 1 1 calc R U . . .
H16C H 0.7002 0.8281 1.0067 0.099 Uiso 1 1 calc R U . . .
C15 C 0.8962(4) 0.7696(5) 0.9012(4) 0.0835(15) Uani 1 1 d . . . . .
H15A H 0.8862 0.7243 0.8336 0.125 Uiso 1 1 calc R U . . .
H15B H 0.9209 0.7336 0.9570 0.125 Uiso 1 1 calc R U . . .
H15C H 0.9628 0.8552 0.9116 0.125 Uiso 1 1 calc R U . . .
C14 C 0.7703(3) 0.7630(3) 0.9033(3) 0.0530(9) Uani 1 1 d . . . . .
H14 H 0.7508 0.8052 0.8487 0.064 Uiso 1 1 calc R U . . .
C13 C 0.6585(3) 0.6328(3) 0.8781(2) 0.0391(7) Uani 1 1 d . . . . .
C12 C 0.6660(3) 0.5487(4) 0.9356(3) 0.0488(8) Uani 1 1 d . . . . .
H12 H 0.7436 0.5723 0.9867 0.059 Uiso 1 1 calc R U . . .
C18 C 0.5110(3) 0.8387(3) 0.6873(2) 0.0375(7) Uani 1 1 d . . . . .
H18A H 0.4339 0.8333 0.6415 0.045 Uiso 1 1 calc R U . . .
H18B H 0.5693 0.9240 0.7267 0.045 Uiso 1 1 calc R U . . .
N19 N 0.5761(2) 0.79619(19) 0.62640(18) 0.0270(5) Uani 1 1 d . . . . .
C20 C 0.6318(3) 0.8584(2) 0.5488(2) 0.0291(6) Uani 1 1 d . . . . .
C21 C 0.7642(3) 0.9443(2) 0.5776(2) 0.0338(6) Uani 1 1 d . . . . .
C22 C 0.8529(3) 0.9747(3) 0.6860(3) 0.0392(7) Uani 1 1 d . . . . .
H22 H 0.8046 0.9139 0.7257 0.047 Uiso 1 1 calc R U . . .
C23 C 0.9725(3) 0.9657(3) 0.6819(3) 0.0532(9) Uani 1 1 d . . . . .
H23A H 0.9461 0.8846 0.6428 0.080 Uiso 1 1 calc R U . . .
H23B H 1.0231 0.9786 0.7531 0.080 Uiso 1 1 calc R U . . .
H23C H 1.0245 1.0283 0.6474 0.080 Uiso 1 1 calc R U . . .
C24 C 0.8930(4) 1.1020(3) 0.7449(3) 0.0560(9) Uani 1 1 d . . . . .
H24A H 0.9367 1.1629 0.7055 0.084 Uiso 1 1 calc R U . . .
H24B H 0.9512 1.1200 0.8138 0.084 Uiso 1 1 calc R U . . .
H24C H 0.8168 1.1046 0.7531 0.084 Uiso 1 1 calc R U . . .
C26 C 0.7363(3) 0.9842(3) 0.4038(3) 0.0451(8) Uani 1 1 d . . . . .
H26 H 0.7723 1.0273 0.3537 0.054 Uiso 1 1 calc R U . . .
C25 C 0.8139(3) 1.0062(3) 0.5020(3) 0.0419(7) Uani 1 1 d . . . . .
H25 H 0.9026 1.0644 0.5187 0.050 Uiso 1 1 calc R U . . .
C29 C 0.4073(3) 0.7491(3) 0.4191(2) 0.0342(6) Uani 1 1 d . . . . .
H29 H 0.3855 0.7029 0.4756 0.041 Uiso 1 1 calc R U . . .
C28 C 0.5514(3) 0.8354(2) 0.4496(2) 0.0329(6) Uani 1 1 d . . . . .
C27 C 0.6073(3) 0.9003(3) 0.3774(2) 0.0404(7) Uani 1 1 d . . . . .
H27 H 0.5554 0.8863 0.3093 0.048 Uiso 1 1 calc R U . . .
C30 C 0.3376(3) 0.8223(3) 0.4090(3) 0.0472(8) Uani 1 1 d . . . . .
H30A H 0.3556 0.8660 0.3523 0.071 Uiso 1 1 calc R U . . .
H30B H 0.3674 0.8813 0.4746 0.071 Uiso 1 1 calc R U . . .
H30C H 0.2451 0.7666 0.3937 0.071 Uiso 1 1 calc R U . . .
C31 C 0.3601(3) 0.6565(3) 0.3160(2) 0.0433(7) Uani 1 1 d . . . . .
H31A H 0.3717 0.6996 0.2584 0.065 Uiso 1 1 calc R U . . .
H31B H 0.2692 0.5967 0.3037 0.065 Uiso 1 1 calc R U . . .
H31C H 0.4096 0.6142 0.3202 0.065 Uiso 1 1 calc R U . . .
N32 N 0.0574(7) 0.4966(7) 0.5330(7) 0.0471(17) Uani 0.3663(19) 1 d D U P A -1
S33 S 0.0794(5) 0.6270(4) 0.5493(3) 0.0283(7) Uani 0.3663(19) 1 d D U P A -1
O34 O 0.2165(6) 0.7026(8) 0.5997(6) 0.0573(19) Uani 0.3663(19) 1 d D U P A -1
O35 O 0.0316(13) 0.6653(13) 0.4654(9) 0.055(3) Uani 0.3663(19) 1 d D U P A -1
C36 C 0.0025(10) 0.6360(10) 0.6510(9) 0.044(2) Uani 0.3663(19) 1 d D U P A -1
F37 F 0.0333(11) 0.5879(11) 0.7289(8) 0.070(2) Uani 0.3663(19) 1 d D U P A -1
F38 F 0.0456(10) 0.7514(8) 0.6928(7) 0.068(2) Uani 0.3663(19) 1 d D U P A -1
F39 F -0.1194(7) 0.5783(9) 0.6147(9) 0.081(2) Uani 0.3663(19) 1 d D U P A -1
S40 S -0.0713(9) 0.3835(8) 0.4542(7) 0.091(3) Uani 0.3663(19) 1 d D U P A -1
O41 O -0.1774(6) 0.3942(7) 0.4197(6) 0.0569(18) Uani 0.3663(19) 1 d D U P A -1
O42 O -0.0820(10) 0.2726(8) 0.4816(10) 0.079(3) Uani 0.3663(19) 1 d D U P A -1
C43 C -0.0183(16) 0.3766(15) 0.3353(12) 0.080(3) Uani 0.3663(19) 1 d D U P A -1
F44 F 0.0153(11) 0.4802(10) 0.3004(9) 0.087(3) Uani 0.3663(19) 1 d D U P A -1
F45 F -0.1072(11) 0.2797(12) 0.2616(9) 0.125(3) Uani 0.3663(19) 1 d D U P A -1
F46 F 0.0775(11) 0.3561(9) 0.3475(9) 0.093(3) Uani 0.3663(19) 1 d D U P A -1
N32' N 0.054(2) 0.5277(16) 0.464(2) 0.075(4) Uani 0.1337(19) 1 d D U P A -2
S33' S -0.0306(9) 0.5754(11) 0.5052(9) 0.078(3) Uani 0.1337(19) 1 d D U P A -2
O34' O -0.008(3) 0.685(2) 0.467(3) 0.088(7) Uani 0.1337(19) 1 d D U P A -2
O35' O -0.1568(15) 0.4877(19) 0.495(2) 0.084(5) Uani 0.1337(19) 1 d D U P A -2
C36' C 0.041(2) 0.647(2) 0.6453(15) 0.083(5) Uani 0.1337(19) 1 d D U P A -2
F37' F -0.014(3) 0.586(3) 0.710(2) 0.114(8) Uani 0.1337(19) 1 d D U P A -2
F38' F 0.1669(17) 0.682(2) 0.6736(19) 0.091(5) Uani 0.1337(19) 1 d D U P A -2
F39' F 0.026(3) 0.746(3) 0.649(2) 0.109(7) Uani 0.1337(19) 1 d D U P A -2
S40' S 0.0285(11) 0.3919(11) 0.4377(12) 0.092(3) Uani 0.1337(19) 1 d D U P A -2
O41' O -0.024(4) 0.325(4) 0.515(3) 0.078(7) Uani 0.1337(19) 1 d D U P A -2
O42' O 0.143(2) 0.398(3) 0.429(3) 0.100(7) Uani 0.1337(19) 1 d D U P A -2
C43' C -0.102(2) 0.302(2) 0.3201(18) 0.108(5) Uani 0.1337(19) 1 d D U P A -2
F44' F -0.121(3) 0.360(3) 0.246(2) 0.123(7) Uani 0.1337(19) 1 d D U P A -2
F45' F -0.207(2) 0.260(3) 0.353(3) 0.123(7) Uani 0.1337(19) 1 d D U P A -2
F46' F -0.112(3) 0.202(2) 0.270(2) 0.122(7) Uani 0.1337(19) 1 d D U P A -2
N47 N 0.531(2) -0.0348(13) 0.9650(12) 0.068(3) Uani 0.266(3) 1 d D U P B -3
S48 S 0.5891(16) 0.1020(13) 0.9571(12) 0.105(3) Uani 0.266(3) 1 d D U P B -3
O49 O 0.541(2) 0.1752(17) 0.998(2) 0.099(5) Uani 0.266(3) 1 d D U P B -3
O50 O 0.627(2) 0.120(2) 0.8642(15) 0.133(6) Uani 0.266(3) 1 d D U P B -3
C51 C 0.7393(18) 0.1585(19) 1.0634(15) 0.130(4) Uani 0.266(3) 1 d D U P B -3
F52 F 0.732(2) 0.0685(17) 1.1132(14) 0.176(6) Uani 0.266(3) 1 d D U P B -3
F53 F 0.8307(17) 0.206(2) 1.021(2) 0.157(6) Uani 0.266(3) 1 d D U P B -3
F54 F 0.7434(18) 0.2448(18) 1.1293(18) 0.158(6) Uani 0.266(3) 1 d D U P B -3
S55 S 0.5198(7) -0.0610(5) 1.0761(3) 0.0616(13) Uani 0.266(3) 1 d D U P B -3
O56 O 0.5464(14) -0.1533(10) 1.0970(9) 0.072(3) Uani 0.266(3) 1 d D U P B -3
O57 O 0.5566(13) 0.0372(9) 1.1607(6) 0.071(3) Uani 0.266(3) 1 d D U P B -3
C58 C 0.3334(15) -0.1540(16) 1.0398(14) 0.095(4) Uani 0.266(3) 1 d D U P B -3
F59 F 0.2958(16) -0.1955(14) 1.1159(11) 0.113(4) Uani 0.266(3) 1 d D U P B -3
F60 F 0.3081(16) -0.2417(13) 0.9633(12) 0.109(4) Uani 0.266(3) 1 d D U P B -3
F61 F 0.2931(15) -0.0793(14) 1.0085(13) 0.112(4) Uani 0.266(3) 1 d D U P B -3
N47' N 0.466(2) 0.0304(15) 1.0210(17) 0.067(3) Uani 0.234(3) 1 d D U P B -4
S48' S 0.5802(16) 0.0931(14) 0.9699(12) 0.107(3) Uani 0.234(3) 1 d D U P B -4
O49' O 0.590(2) 0.2041(16) 0.940(2) 0.142(6) Uani 0.234(3) 1 d D U P B -4
O50' O 0.602(2) 0.0161(14) 0.9008(15) 0.123(5) Uani 0.234(3) 1 d D U P B -4
C51' C 0.729(2) 0.1733(19) 1.0779(16) 0.128(4) Uani 0.234(3) 1 d D U P B -4
F52' F 0.792(2) 0.1229(19) 1.055(2) 0.137(5) Uani 0.234(3) 1 d D U P B -4
F53' F 0.773(2) 0.2848(16) 1.059(2) 0.149(6) Uani 0.234(3) 1 d D U P B -4
F54' F 0.6883(19) 0.1431(19) 1.1621(13) 0.137(5) Uani 0.234(3) 1 d D U P B -4
S55' S 0.4315(8) -0.0959(6) 1.0561(4) 0.0324(13) Uani 0.234(3) 1 d D U P B -4
O56' O 0.5001(16) -0.1480(15) 1.0186(12) 0.051(4) Uani 0.234(3) 1 d D U P B -4
O57' O 0.4433(14) -0.0845(13) 1.1651(7) 0.055(3) Uani 0.234(3) 1 d D U P B -4
C58' C 0.2594(14) -0.2008(16) 1.0040(14) 0.092(4) Uani 0.234(3) 1 d D U P B -4
F59' F 0.2235(16) -0.3038(15) 1.0370(15) 0.132(5) Uani 0.234(3) 1 d D U P B -4
F60' F 0.196(2) -0.221(2) 0.9073(13) 0.140(6) Uani 0.234(3) 1 d D U P B -4
F61' F 0.2029(16) -0.1445(18) 1.0496(14) 0.123(5) Uani 0.234(3) 1 d D U P B -4
C1 C 0.907(2) 0.465(2) 0.9399(12) 0.121(7) Uani 0.33 1 d D U P C -5
H1A H 0.8181 0.4040 0.9375 0.146 Uiso 0.33 1 calc R U P C -5
H1B H 0.9019 0.5230 0.8965 0.146 Uiso 0.33 1 calc R U P C -5
Cl2 Cl 0.9743(5) 0.3927(5) 0.8869(4) 0.0881(13) Uani 0.33 1 d D U P C -5
Cl3 Cl 0.9884(7) 0.5457(7) 1.0681(4) 0.112(2) Uani 0.33 1 d D U P C -5

loop_
_atom_site_aniso_label
_atom_site_aniso_U_11
_atom_site_aniso_U_22
_atom_site_aniso_U_33
_atom_site_aniso_U_23
_atom_site_aniso_U_13
_atom_site_aniso_U_12
B1 0.0406(19) 0.0327(16) 0.0394(18) 0.0120(14) 0.0174(15) 0.0185(15)
C8 0.0369(16) 0.0436(17) 0.0425(17) 0.0089(14) 0.0174(13) 0.0169(14)
C2 0.0317(14) 0.0273(13) 0.0367(14) 0.0084(11) 0.0169(12) 0.0167(11)
C3 0.0209(12) 0.0211(12) 0.0276(12) 0.0011(10) 0.0065(10) 0.0073(10)
N4 0.0277(11) 0.0239(10) 0.0318(11) 0.0061(9) 0.0140(9) 0.0136(9)
C5 0.0349(14) 0.0334(14) 0.0306(13) 0.0099(11) 0.0173(11) 0.0206(12)
C6 0.0401(15) 0.0318(14) 0.0345(14) 0.0090(11) 0.0215(12) 0.0210(12)
C7 0.0356(15) 0.0290(14) 0.0367(15) 0.0057(12) 0.0173(12) 0.0115(12)
C9 0.0495(19) 0.0307(15) 0.0518(19) 0.0030(14) 0.0255(16) 0.0084(14)
C10 0.058(2) 0.0376(16) 0.0464(17) 0.0166(14) 0.0311(16) 0.0298(15)
C11 0.071(2) 0.061(2) 0.0470(18) 0.0313(16) 0.0357(17) 0.049(2)
C17 0.0390(15) 0.0315(14) 0.0409(15) 0.0083(12) 0.0205(13) 0.0213(13)
C16 0.057(2) 0.055(2) 0.059(2) 0.0065(19) 0.0030(19) 0.0136(19)
C15 0.037(2) 0.112(4) 0.071(3) 0.011(3) 0.0154(19) 0.014(2)
C14 0.0356(17) 0.062(2) 0.0395(17) 0.0150(16) 0.0037(14) 0.0095(16)
C13 0.0373(16) 0.0505(18) 0.0356(15) 0.0140(13) 0.0168(13) 0.0233(14)
C12 0.0480(19) 0.078(2) 0.0389(17) 0.0237(17) 0.0189(15) 0.0414(19)
C18 0.0443(17) 0.0371(15) 0.0471(17) 0.0120(13) 0.0263(14) 0.0270(14)
N19 0.0258(11) 0.0233(10) 0.0363(12) 0.0072(9) 0.0154(9) 0.0130(9)
C20 0.0335(14) 0.0237(12) 0.0382(15) 0.0096(11) 0.0188(12) 0.0167(11)
C21 0.0329(14) 0.0269(13) 0.0452(16) 0.0096(12) 0.0181(13) 0.0147(12)
C22 0.0284(14) 0.0333(15) 0.0529(18) 0.0114(13) 0.0143(13) 0.0116(12)
C23 0.0327(17) 0.0467(19) 0.079(3) 0.0148(18) 0.0176(17) 0.0181(15)
C24 0.0443(19) 0.050(2) 0.063(2) -0.0044(17) 0.0009(17) 0.0235(16)
C26 0.055(2) 0.0402(17) 0.0538(19) 0.0208(15) 0.0347(17) 0.0255(15)
C25 0.0382(16) 0.0320(15) 0.059(2) 0.0150(14) 0.0265(15) 0.0146(13)
C29 0.0373(15) 0.0313(14) 0.0383(15) 0.0077(12) 0.0111(12) 0.0203(12)
C28 0.0383(15) 0.0281(13) 0.0408(16) 0.0078(12) 0.0174(13) 0.0205(12)
C27 0.0525(19) 0.0398(16) 0.0387(16) 0.0124(13) 0.0202(14) 0.0271(15)
C30 0.0465(18) 0.0469(18) 0.059(2) 0.0118(16) 0.0156(16) 0.0316(16)
C31 0.0481(18) 0.0414(17) 0.0420(17) 0.0057(14) 0.0106(14) 0.0249(15)
N32 0.038(4) 0.045(3) 0.071(4) 0.023(3) 0.020(3) 0.027(3)
S33 0.0294(17) 0.0249(13) 0.0415(15) 0.0167(11) 0.0147(13) 0.0185(12)
O34 0.040(3) 0.071(5) 0.054(4) 0.013(4) 0.013(3) 0.022(3)
O35 0.042(5) 0.061(6) 0.068(5) 0.038(4) 0.014(4) 0.027(4)
C36 0.046(4) 0.049(4) 0.063(4) 0.027(3) 0.037(3) 0.033(3)
F37 0.077(6) 0.091(6) 0.081(5) 0.052(5) 0.040(4) 0.061(6)
F38 0.091(6) 0.072(4) 0.070(5) 0.015(4) 0.031(4) 0.059(4)
F39 0.041(3) 0.089(6) 0.124(7) 0.040(5) 0.040(4) 0.032(3)
S40 0.060(4) 0.077(4) 0.118(5) 0.027(3) 0.013(3) 0.024(3)
O41 0.029(3) 0.045(4) 0.083(5) 0.014(4) 0.009(3) 0.011(3)
O42 0.067(6) 0.048(4) 0.119(8) 0.023(5) 0.025(5) 0.024(4)
C43 0.079(6) 0.079(6) 0.103(6) 0.035(5) 0.032(5) 0.051(5)
F44 0.090(7) 0.099(6) 0.100(6) 0.036(5) 0.031(5) 0.064(6)
F45 0.114(6) 0.117(7) 0.129(7) -0.006(6) 0.013(5) 0.060(6)
F46 0.089(6) 0.077(6) 0.126(7) 0.009(5) 0.028(5) 0.055(5)
N32' 0.051(6) 0.071(6) 0.102(8) 0.040(6) 0.017(6) 0.029(5)
S33' 0.049(4) 0.077(5) 0.103(5) 0.035(4) 0.006(4) 0.031(4)
O34' 0.061(13) 0.076(9) 0.112(12) 0.032(8) 0.002(10) 0.028(8)
O35' 0.047(7) 0.075(9) 0.129(13) 0.038(9) 0.017(7) 0.031(6)
C36' 0.056(7) 0.073(7) 0.100(7) 0.025(6) 0.015(6) 0.018(6)
F37' 0.086(12) 0.104(12) 0.123(10) 0.040(9) 0.029(9) 0.023(10)
F38' 0.059(7) 0.092(11) 0.103(11) 0.030(9) 0.023(6) 0.022(7)
F39' 0.097(12) 0.095(9) 0.131(14) 0.035(9) 0.034(11) 0.043(9)
S40' 0.068(5) 0.089(5) 0.130(6) 0.040(5) 0.034(5) 0.043(4)
O41' 0.055(13) 0.070(12) 0.120(11) 0.041(9) 0.021(9) 0.040(10)
O42' 0.078(9) 0.109(15) 0.137(16) 0.050(12) 0.041(9) 0.056(10)
C43' 0.088(8) 0.097(8) 0.132(8) 0.039(7) 0.015(7) 0.043(7)
F44' 0.118(13) 0.106(12) 0.137(11) 0.042(9) 0.016(10) 0.056(11)
F45' 0.091(9) 0.109(13) 0.148(12) 0.033(10) 0.020(9) 0.037(9)
F46' 0.113(14) 0.102(10) 0.143(13) 0.041(9) 0.025(11) 0.051(10)
N47 0.117(6) 0.052(5) 0.047(5) -0.005(4) 0.043(4) 0.046(4)
S48 0.117(5) 0.064(5) 0.135(6) 0.012(4) 0.072(4) 0.035(4)
O49 0.155(12) 0.053(8) 0.120(12) 0.037(7) 0.093(9) 0.051(8)
O50 0.159(13) 0.096(11) 0.134(8) 0.015(8) 0.093(8) 0.039(10)
C51 0.117(7) 0.104(7) 0.152(8) -0.020(6) 0.061(6) 0.040(6)
F52 0.228(13) 0.138(9) 0.142(10) -0.019(7) 0.062(9) 0.079(9)
F53 0.117(9) 0.160(12) 0.193(12) -0.001(10) 0.074(8) 0.064(8)
F54 0.115(10) 0.132(10) 0.193(11) -0.040(9) 0.060(9) 0.042(8)
S55 0.109(4) 0.070(3) 0.048(2) 0.0259(19) 0.037(2) 0.069(3)
O56 0.134(9) 0.067(6) 0.053(6) 0.021(4) 0.035(6) 0.073(6)
O57 0.159(9) 0.078(5) 0.038(4) 0.032(4) 0.051(5) 0.097(6)
C58 0.104(6) 0.096(6) 0.098(6) 0.044(5) 0.040(5) 0.050(5)
F59 0.142(9) 0.107(8) 0.123(7) 0.057(6) 0.072(6) 0.067(7)
F60 0.117(9) 0.104(7) 0.104(7) 0.041(5) 0.038(6) 0.049(6)
F61 0.109(8) 0.112(7) 0.132(9) 0.052(7) 0.039(7) 0.062(7)
N47' 0.111(6) 0.057(5) 0.065(6) 0.021(4) 0.037(5) 0.060(4)
S48' 0.124(5) 0.069(5) 0.126(6) 0.005(4) 0.077(4) 0.032(4)
O49' 0.173(13) 0.076(8) 0.179(12) 0.032(8) 0.083(10) 0.050(8)
O50' 0.178(12) 0.074(8) 0.122(10) 0.006(7) 0.096(9) 0.050(8)
C51' 0.124(7) 0.100(7) 0.156(8) -0.022(6) 0.059(6) 0.053(6)
F52' 0.116(10) 0.116(10) 0.170(12) -0.027(9) 0.051(8) 0.057(9)
F53' 0.139(12) 0.104(8) 0.167(13) -0.025(7) 0.036(10) 0.044(7)
F54' 0.143(10) 0.134(10) 0.151(8) -0.012(7) 0.049(7) 0.087(9)
S55' 0.078(3) 0.037(2) 0.0132(16) 0.0149(15) 0.021(2) 0.048(3)
O56' 0.089(8) 0.051(8) 0.043(6) 0.008(5) 0.023(6) 0.057(7)
O57' 0.100(8) 0.073(7) 0.025(4) 0.023(4) 0.026(4) 0.062(6)
C58' 0.085(6) 0.101(7) 0.084(7) 0.014(6) 0.019(5) 0.045(5)
F59' 0.105(9) 0.114(8) 0.137(10) 0.036(7) 0.020(8) 0.028(7)
F60' 0.139(11) 0.152(12) 0.099(7) 0.018(7) 0.014(7) 0.058(9)
F61' 0.097(8) 0.170(10) 0.111(9) 0.023(8) 0.033(7) 0.073(8)
C1 0.131(13) 0.174(17) 0.088(9) -0.009(9) 0.016(8) 0.111(13)
Cl2 0.092(3) 0.111(4) 0.089(3) 0.008(3) 0.034(3) 0.071(3)
Cl3 0.137(5) 0.166(6) 0.065(3) 0.006(3) 0.029(3) 0.103(5)

loop_
_atom_type_symbol
_atom_type_description
_atom_type_scat_dispersion_real
_atom_type_scat_dispersion_imag
_atom_type_scat_source
C C 0.0015 0.0009 'International Tables Vol C Tables 4.2.6.8 and 6.1.1.4'
H H 0.0000 0.0000 'International Tables Vol C Tables 4.2.6.8 and 6.1.1.4'
N N 0.0030 0.0019 'International Tables Vol C Tables 4.2.6.8 and 6.1.1.4'
O O 0.0056 0.0036 'International Tables Vol C Tables 4.2.6.8 and 6.1.1.4'
F F 0.0096 0.0061 'International Tables Vol C Tables 4.2.6.8 and 6.1.1.4'
S S 0.0826 0.0763 'International Tables Vol C Tables 4.2.6.8 and 6.1.1.4'
B B 0.0004 0.0004 'International Tables Vol C Tables 4.2.6.8 and 6.1.1.4'
Cl Cl 0.0998 0.0984 'International Tables Vol C Tables 4.2.6.8 and 6.1.1.4'

loop_
_geom_angle_atom_site_label_1
_geom_angle_atom_site_label_2
_geom_angle_atom_site_label_3
_geom_angle
_geom_angle_site_symmetry_1
_geom_angle_site_symmetry_3
C2 B1 B1 123.6(3) . 2_666
C2 B1 H2 111.0(15) . .
B1 B1 H2 47.0(15) 2_666 .
C2 B1 H1 127.6(18) . .
B1 B1 H1 108.8(18) 2_666 .
H2 B1 H1 103(2) . .
C7 C8 H8A 109.5 . .
C7 C8 H8B 109.5 . .
H8A C8 H8B 109.5 . .
C7 C8 H8C 109.5 . .
H8A C8 H8C 109.5 . .
H8B C8 H8C 109.5 . .
C3 C2 B1 118.6(2) . .
C3 C2 H2A 107.7 . .
B1 C2 H2A 107.7 . .
C3 C2 H2B 107.7 . .
B1 C2 H2B 107.7 . .
H2A C2 H2B 107.1 . .
N19 C3 N4 111.9(2) . .
N19 C3 C2 124.1(2) . .
N4 C3 C2 124.0(2) . .
C3 N4 C5 125.4(2) . .
C3 N4 C17 110.9(2) . .
C5 N4 C17 123.2(2) . .
C6 C5 C13 123.0(3) . .
C6 C5 N4 118.8(2) . .
C13 C5 N4 118.2(2) . .
C10 C6 C5 116.8(3) . .
C10 C6 C7 120.1(3) . .
C5 C6 C7 123.0(2) . .
C6 C7 C9 113.1(3) . .
C6 C7 C8 109.8(2) . .
C9 C7 C8 109.5(2) . .
C6 C7 H7 108.1 . .
C9 C7 H7 108.1 . .
C8 C7 H7 108.1 . .
C7 C9 H9A 109.5 . .
C7 C9 H9B 109.5 . .
H9A C9 H9B 109.5 . .
C7 C9 H9C 109.5 . .
H9A C9 H9C 109.5 . .
H9B C9 H9C 109.5 . .
C11 C10 C6 121.5(3) . .
C11 C10 H10 119.3 . .
C6 C10 H10 119.3 . .
C12 C11 C10 120.2(3) . .
C12 C11 H11 119.9 . .
C10 C11 H11 119.9 . .
N4 C17 C18 103.0(2) . .
N4 C17 H17A 111.2 . .
C18 C17 H17A 111.2 . .
N4 C17 H17B 111.2 . .
C18 C17 H17B 111.2 . .
H17A C17 H17B 109.1 . .
C14 C16 H16A 109.5 . .
C14 C16 H16B 109.5 . .
H16A C16 H16B 109.5 . .
C14 C16 H16C 109.5 . .
H16A C16 H16C 109.5 . .
H16B C16 H16C 109.5 . .
C14 C15 H15A 109.5 . .
C14 C15 H15B 109.5 . .
H15A C15 H15B 109.5 . .
C14 C15 H15C 109.5 . .
H15A C15 H15C 109.5 . .
H15B C15 H15C 109.5 . .
C15 C14 C13 113.1(4) . .
C15 C14 C16 111.0(3) . .
C13 C14 C16 110.0(3) . .
C15 C14 H14 107.5 . .
C13 C14 H14 107.5 . .
C16 C14 H14 107.5 . .
C12 C13 C5 116.9(3) . .
C12 C13 C14 119.8(3) . .
C5 C13 C14 123.3(3) . .
C11 C12 C13 121.6(3) . .
C11 C12 H12 119.2 . .
C13 C12 H12 119.2 . .
N19 C18 C17 103.0(2) . .
N19 C18 H18A 111.2 . .
C17 C18 H18A 111.2 . .
N19 C18 H18B 111.2 . .
C17 C18 H18B 111.2 . .
H18A C18 H18B 109.1 . .
C3 N19 C20 126.7(2) . .
C3 N19 C18 110.8(2) . .
C20 N19 C18 121.9(2) . .
C28 C20 C21 122.5(3) . .
C28 C20 N19 118.8(2) . .
C21 C20 N19 118.6(2) . .
C25 C21 C20 117.1(3) . .
C25 C21 C22 119.2(3) . .
C20 C21 C22 123.7(3) . .
C21 C22 C24 111.0(3) . .
C21 C22 C23 112.0(3) . .
C24 C22 C23 109.9(3) . .
C21 C22 H22 107.9 . .
C24 C22 H22 107.9 . .
C23 C22 H22 107.9 . .
C22 C23 H23A 109.5 . .
C22 C23 H23B 109.5 . .
H23A C23 H23B 109.5 . .
C22 C23 H23C 109.5 . .
H23A C23 H23C 109.5 . .
H23B C23 H23C 109.5 . .
C22 C24 H24A 109.5 . .
C22 C24 H24B 109.5 . .
H24A C24 H24B 109.5 . .
C22 C24 H24C 109.5 . .
H24A C24 H24C 109.5 . .
H24B C24 H24C 109.5 . .
C27 C26 C25 120.8(3) . .
C27 C26 H26 119.6 . .
C25 C26 H26 119.6 . .
C26 C25 C21 121.1(3) . .
C26 C25 H25 119.4 . .
C21 C25 H25 119.4 . .
C28 C29 C30 109.9(2) . .
C28 C29 C31 112.2(2) . .
C30 C29 C31 109.3(3) . .
C28 C29 H29 108.5 . .
C30 C29 H29 108.5 . .
C31 C29 H29 108.5 . .
C27 C28 C20 117.5(3) . .
C27 C28 C29 119.2(3) . .
C20 C28 C29 123.3(3) . .
C26 C27 C28 120.9(3) . .
C26 C27 H27 119.5 . .
C28 C27 H27 119.5 . .
C29 C30 H30A 109.5 . .
C29 C30 H30B 109.5 . .
H30A C30 H30B 109.5 . .
C29 C30 H30C 109.5 . .
H30A C30 H30C 109.5 . .
H30B C30 H30C 109.5 . .
C29 C31 H31A 109.5 . .
C29 C31 H31B 109.5 . .
H31A C31 H31B 109.5 . .
C29 C31 H31C 109.5 . .
H31A C31 H31C 109.5 . .
H31B C31 H31C 109.5 . .
S33 N32 S40 121.9(6) . .
O35 S33 O34 115.6(7) . .
O35 S33 N32 119.1(8) . .
O34 S33 N32 103.6(5) . .
O35 S33 C36 107.5(7) . .
O34 S33 C36 104.9(5) . .
N32 S33 C36 104.8(5) . .
F39 C36 F38 111.1(11) . .
F39 C36 F37 108.4(10) . .
F38 C36 F37 105.8(10) . .
F39 C36 S33 111.0(8) . .
F38 C36 S33 110.0(7) . .
F37 C36 S33 110.6(8) . .
O41 S40 O42 121.4(8) . .
O41 S40 N32 120.2(7) . .
O42 S40 N32 107.8(8) . .
O41 S40 C43 102.8(8) . .
O42 S40 C43 98.8(9) . .
N32 S40 C43 100.9(8) . .
F46 C43 F45 100.6(13) . .
F46 C43 F44 108.1(13) . .
F45 C43 F44 111.4(14) . .
F46 C43 S40 113.9(12) . .
F45 C43 S40 111.3(11) . .
F44 C43 S40 111.0(11) . .
S40' N32' S33' 129.0(15) . .
O35' S33' O34' 117.6(15) . .
O35' S33' N32' 116.2(14) . .
O34' S33' N32' 107.8(16) . .
O35' S33' C36' 106.0(14) . .
O34' S33' C36' 97.3(16) . .
N32' S33' C36' 110.2(12) . .
F37' C36' F39' 108(2) . .
F37' C36' F38' 110(2) . .
F39' C36' F38' 110(2) . .
F37' C36' S33' 117(2) . .
F39' C36' S33' 100.9(18) . .
F38' C36' S33' 110.8(16) . .
O42' S40' O41' 114(2) . .
O42' S40' N32' 107.8(16) . .
O41' S40' N32' 111(2) . .
O42' S40' C43' 111.8(18) . .
O41' S40' C43' 101.0(19) . .
N32' S40' C43' 111.5(13) . .
F46' C43' F44' 105(2) . .
F46' C43' F45' 103(2) . .
F44' C43' F45' 105(2) . .
F46' C43' S40' 119(2) . .
F44' C43' S40' 118(2) . .
F45' C43' S40' 104.5(18) . .
S48 N47 S55 115.7(11) . .
O50 S48 O49 119.3(16) . .
O50 S48 N47 110.8(14) . .
O49 S48 N47 120.3(15) . .
O50 S48 C51 106.0(14) . .
O49 S48 C51 99.5(14) . .
N47 S48 C51 95.7(12) . .
F53 C51 F54 109.5(19) . .
F53 C51 F52 117(2) . .
F54 C51 F52 108.4(19) . .
F53 C51 S48 105.6(16) . .
F54 C51 S48 104.8(15) . .
F52 C51 S48 110.4(15) . .
O56 S55 O57 118.4(7) . .
O56 S55 N47 111.9(8) . .
O57 S55 N47 119.9(7) . .
O56 S55 C58 99.5(8) . .
O57 S55 C58 105.0(8) . .
N47 S55 C58 96.7(9) . .
F59 C58 F60 111.7(15) . .
F59 C58 F61 113.3(15) . .
F60 C58 F61 112.8(16) . .
F59 C58 S55 110.8(13) . .
F60 C58 S55 101.1(12) . .
F61 C58 S55 106.4(12) . .
S48' N47' S55' 121.0(14) . .
O50' S48' O49' 117.5(15) . .
O50' S48' N47' 118.2(14) . .
O49' S48' N47' 111.4(15) . .
O50' S48' C51' 104.3(14) . .
O49' S48' C51' 94.9(14) . .
N47' S48' C51' 106.7(13) . .
F52' C51' F53' 114(2) . .
F52' C51' F54' 113(2) . .
F53' C51' F54' 123(2) . .
F52' C51' S48' 102.2(16) . .
F53' C51' S48' 98.3(15) . .
F54' C51' S48' 103.1(15) . .
O57' S55' O56' 114.9(9) . .
O57' S55' N47' 111.8(10) . .
O56' S55' N47' 110.6(11) . .
O57' S55' C58' 100.2(9) . .
O56' S55' C58' 109.8(10) . .
N47' S55' C58' 108.9(10) . .
F60' C58' F59' 110.7(17) . .
F60' C58' F61' 97.6(17) . .
F59' C58' F61' 105.2(17) . .
F60' C58' S55' 124.0(16) . .
F59' C58' S55' 111.6(12) . .
F61' C58' S55' 104.9(12) . .
Cl2 C1 Cl3 114.4(11) . .
Cl2 C1 H1A 108.7 . .
Cl3 C1 H1A 108.7 . .
Cl2 C1 H1B 108.7 . .
Cl3 C1 H1B 108.7 . .
H1A C1 H1B 107.6 . .

loop_
_geom_bond_atom_site_label_1
_geom_bond_atom_site_label_2
_geom_bond_distance
_geom_bond_site_symmetry_2
B1 C2 1.601(4) .
B1 B1 1.755(7) 2_666
B1 H2 1.28(3) .
B1 H1 1.07(3) .
C8 C7 1.540(4) .
C8 H8A 0.9800 .
C8 H8B 0.9800 .
C8 H8C 0.9800 .
C2 C3 1.488(3) .
C2 H2A 0.9900 .
C2 H2B 0.9900 .
C3 N19 1.322(3) .
C3 N4 1.326(3) .
N4 C5 1.449(3) .
N4 C17 1.477(3) .
C5 C6 1.402(4) .
C5 C13 1.405(4) .
C6 C10 1.395(4) .
C6 C7 1.521(4) .
C7 C9 1.535(4) .
C7 H7 1.0000 .
C9 H9A 0.9800 .
C9 H9B 0.9800 .
C9 H9C 0.9800 .
C10 C11 1.382(5) .
C10 H10 0.9500 .
C11 C12 1.371(5) .
C11 H11 0.9500 .
C17 C18 1.526(4) .
C17 H17A 0.9900 .
C17 H17B 0.9900 .
C16 C14 1.526(6) .
C16 H16A 0.9800 .
C16 H16B 0.9800 .
C16 H16C 0.9800 .
C15 C14 1.518(6) .
C15 H15A 0.9800 .
C15 H15B 0.9800 .
C15 H15C 0.9800 .
C14 C13 1.520(5) .
C14 H14 1.0000 .
C13 C12 1.397(5) .
C12 H12 0.9500 .
C18 N19 1.479(3) .
C18 H18A 0.9900 .
C18 H18B 0.9900 .
N19 C20 1.447(3) .
C20 C28 1.401(4) .
C20 C21 1.412(4) .
C21 C25 1.397(4) .
C21 C22 1.521(4) .
C22 C24 1.530(5) .
C22 C23 1.540(4) .
C22 H22 1.0000 .
C23 H23A 0.9800 .
C23 H23B 0.9800 .
C23 H23C 0.9800 .
C24 H24A 0.9800 .
C24 H24B 0.9800 .
C24 H24C 0.9800 .
C26 C27 1.378(5) .
C26 C25 1.378(5) .
C26 H26 0.9500 .
C25 H25 0.9500 .
C29 C28 1.521(4) .
C29 C30 1.532(4) .
C29 C31 1.540(4) .
C29 H29 1.0000 .
C28 C27 1.399(4) .
C27 H27 0.9500 .
C30 H30A 0.9800 .
C30 H30B 0.9800 .
C30 H30C 0.9800 .
C31 H31A 0.9800 .
C31 H31B 0.9800 .
C31 H31C 0.9800 .
N32 S33 1.533(8) .
N32 S40 1.614(11) .
S33 O35 1.395(10) .
S33 O34 1.459(8) .
S33 C36 1.832(10) .
C36 F39 1.277(12) .
C36 F38 1.320(12) .
C36 F37 1.333(12) .
S40 O41 1.369(10) .
S40 O42 1.438(11) .
S40 C43 1.848(14) .
C43 F46 1.306(15) .
C43 F45 1.329(15) .
C43 F44 1.340(15) .
N32' S40' 1.588(16) .
N32' S33' 1.595(16) .
S33' O35' 1.389(15) .
S33' O34' 1.450(17) .
S33' C36' 1.844(17) .
C36' F37' 1.299(18) .
C36' F39' 1.346(19) .
C36' F38' 1.350(18) .
S40' O42' 1.405(17) .
S40' O41' 1.456(18) .
S40' C43' 1.817(17) .
C43' F46' 1.318(19) .
C43' F44' 1.328(19) .
C43' F45' 1.331(19) .
N47 S48 1.559(15) .
N47 S55 1.570(13) .
S48 O50 1.411(16) .
S48 O49 1.437(16) .
S48 C51 1.864(17) .
C51 F53 1.280(18) .
C51 F54 1.318(18) .
C51 F52 1.351(18) .
S55 O56 1.393(9) .
S55 O57 1.433(9) .
S55 C58 1.949(15) .
C58 F59 1.259(16) .
C58 F60 1.314(16) .
C58 F61 1.323(16) .
N47' S48' 1.582(17) .
N47' S55' 1.595(13) .
S48' O50' 1.434(16) .
S48' O49' 1.455(16) .
S48' C51' 1.849(18) .
C51' F52' 1.270(18) .
C51' F53' 1.326(18) .
C51' F54' 1.340(18) .
S55' O57' 1.425(9) .
S55' O56' 1.428(11) .
S55' C58' 1.826(15) .
C58' F60' 1.305(16) .
C58' F59' 1.318(17) .
C58' F61' 1.387(18) .
C1 Cl2 1.698(13) .
C1 Cl3 1.740(14) .
C1 H1A 0.9900 .
C1 H1B 0.9900 .
